data_7027997
loop_
_publ_author_name
'Meiser, Cordula'
'Freisinger, Eva'
'Lippert, Bernhard'

_publ_section_title
;
 Dimerization of metallated nucleobase pairs via hydrogen-bond formation:
 open metallated base quartets of mixed adenine-N^3^, guanine-N^7^ complexes 
 of trans-(H3N)2Pt^II^ with two different guanine--guanine pairing schemes
;
_journal_issue 12
_journal_name_full 'Journal of the Chemical Society, Dalton Transactions'
_journal_page_first 2059
_journal_paper_doi 10.1039/a801507d
_journal_year 1998
_chemical_formula_structural trans-[(NH3)2Pt(TMA)(9-EtGH)](ClO4)2
_chemical_formula_sum 'C15 H26 Cl2 N12 O9 Pt'
_chemical_formula_weight 784.47
_chemical_name_systematic ?
_space_group_IT_number 2
_symmetry_cell_setting triclinic
_symmetry_space_group_name_Hall '-P 1'
_symmetry_space_group_name_H-M 'P -1'
_atom_sites_solution_hydrogens geom
_atom_sites_solution_primary patterson
_atom_sites_solution_secondary difmap
_audit_creation_method SHELXL
_cell_angle_alpha 114.89(3)
_cell_angle_beta 96.06(3)
_cell_angle_gamma 100.51(3)
_cell_formula_units_Z 2
_cell_length_a 8.966(2)
_cell_length_b 12.343(2)
_cell_length_c 13.684(3)
_cell_measurement_reflns_used 32337
_cell_measurement_temperature 293(2)
_cell_measurement_theta_max 25.67
_cell_measurement_theta_min 4.76
_cell_volume 1322.1(6)
_computing_cell_refinement 'DENZO, SCALEPACK (Otwinowski, Minor, 1997)'
_computing_data_collection 'KappaCCD (Nonius BV, Netherlands)'
_computing_data_reduction 'DENZO, SCALEPACK (Otwinowski, Minor, 1997)'
_computing_molecular_graphics 'Siemens SHELXTL-PLUS(VMS)'
_computing_publication_material SHELXL-93
_computing_structure_refinement 'SHELXL-93 (Sheldrick, 1993)'
_computing_structure_solution 'SHELXS-86 (Sheldrick, 1990)'
_diffrn_ambient_temperature 293(2)
_diffrn_measurement_device Enraf-Nonius-KappaCCD
_diffrn_measurement_method 'profile fitted'
_diffrn_radiation_monochromator graphite
_diffrn_radiation_source 'fine-focus sealed tube'
_diffrn_radiation_type MoK\a
_diffrn_radiation_wavelength 0.71069
_diffrn_reflns_av_R_equivalents 0.038
_diffrn_reflns_av_sigmaI/netI 0.0651
_diffrn_reflns_limit_h_max 10
_diffrn_reflns_limit_h_min 0
_diffrn_reflns_limit_k_max 12
_diffrn_reflns_limit_k_min -11
_diffrn_reflns_limit_l_max 16
_diffrn_reflns_limit_l_min -16
_diffrn_reflns_number 32337
_diffrn_reflns_theta_max 25.67
_diffrn_reflns_theta_min 4.76
_exptl_absorpt_coefficient_mu 5.578
_exptl_absorpt_correction_type SCALEPACK
_exptl_crystal_colour colourless
_exptl_crystal_density_diffrn 1.971
_exptl_crystal_description facetted
_exptl_crystal_F_000 768
_exptl_crystal_size_max 0.375
_exptl_crystal_size_mid 0.250
_exptl_crystal_size_min 0.188
_refine_diff_density_max 1.548
_refine_diff_density_min -0.613
_refine_diff_density_rms 0.119
_refine_ls_extinction_method none
_refine_ls_goodness_of_fit_all 0.976
_refine_ls_goodness_of_fit_obs 1.064
_refine_ls_hydrogen_treatment refU
_refine_ls_matrix_type full
_refine_ls_number_parameters 360
_refine_ls_number_reflns 4064
_refine_ls_number_restraints 21
_refine_ls_restrained_S_all 1.072
_refine_ls_restrained_S_obs 1.080
_refine_ls_R_factor_all 0.0722
_refine_ls_R_factor_obs 0.0418
_refine_ls_shift/esd_max -0.002
_refine_ls_shift/esd_mean 0.000
_refine_ls_structure_factor_coef Fsqd
_refine_ls_weighting_details 'w=1/[\s^2^(Fo^2^)+(0.0631P)^2^+0.0000P] where P=(Fo^2^+2Fc^2^)/3'
_refine_ls_weighting_scheme calc
_refine_ls_wR_factor_all 0.1112
_refine_ls_wR_factor_obs 0.0933
_reflns_number_observed 2944
_reflns_number_total 4070
_reflns_observed_criterion >2sigma(I)
_cod_data_source_file D801507sup1.cif
_cod_data_source_block 1a
_cod_depositor_comments
;
The following automatic conversions were performed:

'_refine_ls_weighting_scheme' value 'calc
w=1/[\s^2^(Fo^2^)+(0.0631P)^2^+0.0000P] where P=(Fo^2^+2Fc^2^)/3' was
changed to 'calc'. New tag '_refine_ls_weighting_details' was
created. The value of the new tag was set to
'w=1/[\s^2^(Fo^2^)+(0.0631P)^2^+0.0000P] where P=(Fo^2^+2Fc^2^)/3'.

Automatic conversion script
Id: cif_fix_values 3143 2015-03-26 13:38:13Z robertas 
;
_cod_original_cell_volume 1322.1(5)
_cod_original_sg_symbol_H-M P-1
_cod_database_code 7027997

loop_
_symmetry_equiv_pos_as_xyz
'x, y, z'
'-x, -y, -z'

loop_
_atom_site_aniso_label
_atom_site_aniso_U_11
_atom_site_aniso_U_22
_atom_site_aniso_U_33
_atom_site_aniso_U_23
_atom_site_aniso_U_13
_atom_site_aniso_U_12
Pt1 0.0617(2) 0.0324(2) 0.0547(2) 0.01283(14) 0.0076(2) 0.01396(14)
N10 0.080(5) 0.034(4) 0.079(5) 0.015(4) 0.035(4) 0.013(3)
N10' 0.058(4) 0.046(4) 0.061(5) 0.017(3) 0.005(4) 0.005(3)
N1 0.054(4) 0.047(4) 0.042(4) 0.009(3) 0.001(3) 0.014(3)
C2 0.054(6) 0.045(5) 0.060(6) 0.017(4) 0.011(5) 0.014(4)
N2 0.071(5) 0.054(5) 0.063(5) 0.002(4) -0.001(4) 0.028(4)
N3 0.072(5) 0.033(4) 0.055(4) 0.005(3) -0.005(4) 0.014(3)
C4 0.066(6) 0.035(5) 0.046(5) 0.013(4) 0.007(4) 0.017(4)
C5 0.065(6) 0.034(4) 0.038(5) 0.006(4) 0.002(4) 0.013(4)
C6 0.057(5) 0.037(5) 0.052(5) 0.014(4) 0.000(4) 0.009(4)
O6 0.084(4) 0.043(3) 0.053(4) 0.006(3) -0.005(3) 0.016(3)
N7 0.070(5) 0.040(4) 0.053(5) 0.011(3) 0.006(4) 0.020(3)
C8 0.078(7) 0.052(6) 0.058(6) 0.015(5) -0.006(5) 0.025(5)
N9 0.079(5) 0.041(4) 0.065(5) 0.009(4) -0.006(4) 0.022(4)
C91 0.105(9) 0.050(6) 0.068(7) 0.009(5) -0.028(6) 0.009(5)
N1' 0.061(5) 0.045(4) 0.062(5) 0.015(4) 0.002(4) 0.010(4)
C2' 0.055(5) 0.044(5) 0.063(6) 0.021(4) 0.005(5) 0.014(4)
N3' 0.052(4) 0.040(4) 0.050(4) 0.018(3) 0.003(3) 0.014(3)
C4' 0.040(5) 0.035(4) 0.054(5) 0.018(4) 0.011(4) 0.010(3)
C5' 0.049(5) 0.035(4) 0.047(5) 0.011(4) 0.006(4) 0.005(4)
C6' 0.059(6) 0.049(5) 0.046(5) 0.018(4) 0.008(4) 0.006(4)
N6' 0.088(6) 0.053(5) 0.061(5) 0.018(4) -0.004(4) 0.007(4)
C61' 0.152(11) 0.043(6) 0.063(7) 0.002(5) 0.009(7) 0.019(6)
C62' 0.120(10) 0.080(8) 0.061(7) 0.022(6) -0.025(7) 0.001(7)
N7' 0.059(5) 0.041(4) 0.057(5) 0.010(3) 0.001(4) 0.016(3)
C8' 0.066(6) 0.043(5) 0.079(7) 0.029(5) 0.012(5) 0.021(4)
N9' 0.050(4) 0.044(4) 0.055(4) 0.019(3) -0.004(3) 0.010(3)
C9' 0.060(6) 0.050(5) 0.059(6) 0.008(4) -0.014(5) 0.010(4)
Cl1 0.0598(14) 0.0569(14) 0.079(2) 0.0294(12) 0.0109(12) 0.0222(11)
O11 0.126(7) 0.124(8) 0.205(11) 0.116(8) 0.083(7) 0.058(6)
O12 0.097(6) 0.135(7) 0.096(6) 0.040(5) 0.018(5) 0.080(5)
O13 0.131(7) 0.159(9) 0.115(7) 0.085(7) 0.022(6) 0.081(6)
O14 0.130(8) 0.068(5) 0.158(9) -0.011(6) 0.009(7) -0.003(5)
Cl2 0.115(3) 0.150(4) 0.123(3) -0.017(3) 0.041(3) -0.027(3)
O21 0.166(11) 0.173(11) 0.114(9) 0.006(8) 0.035(8) -0.002(8)

loop_
_atom_site_label
_atom_site_type_symbol
_atom_site_fract_x
_atom_site_fract_y
_atom_site_fract_z
_atom_site_U_iso_or_equiv
_atom_site_thermal_displace_type
_atom_site_occupancy
_atom_site_calc_flag
_atom_site_refinement_flags
Pt1 Pt 0.61527(4) 0.89513(3) 0.62928(3) 0.0521(2) Uani 1 d .
N10 N 0.4047(9) 0.8388(6) 0.6601(6) 0.067(2) Uani 1 d .
H10A H 0.3831(46) 0.7578(15) 0.6383(66) 0.135(21) Uiso 1 calc R
H10B H 0.3321(17) 0.8561(72) 0.6235(56) 0.135(21) Uiso 1 calc R
H10C H 0.4070(32) 0.8779(60) 0.7319(11) 0.135(21) Uiso 1 calc R
N10' N 0.8190(8) 0.9587(6) 0.5923(6) 0.059(2) Uani 1 d .
H10D H 0.7987(10) 0.9634(75) 0.5293(36) 0.135(21) Uiso 1 calc R
H10E H 0.8791(41) 0.9070(41) 0.5855(69) 0.135(21) Uiso 1 calc R
H10F H 0.8675(48) 1.0331(33) 0.6460(33) 0.135(21) Uiso 1 calc R
N1 N 0.3507(8) 1.2282(6) 0.7467(5) 0.052(2) Uani 1 d .
H1 H 0.2660(8) 1.2276(6) 0.7104(5) 0.048(11) Uiso 1 calc R
C2 C 0.4109(10) 1.3296(7) 0.8453(7) 0.055(2) Uani 1 d .
N2 N 0.3367(9) 1.4196(7) 0.8747(6) 0.071(2) Uani 1 d .
H2A H 0.3716(9) 1.4848(7) 0.9364(6) 0.075(22) Uiso 1 calc R
H2B H 0.2542(9) 1.4123(7) 0.8318(6) 0.075(22) Uiso 1 calc R
N3 N 0.5378(9) 1.3410(6) 0.9113(6) 0.060(2) Uani 1 d .
C4 C 0.5993(10) 1.2422(7) 0.8665(6) 0.050(2) Uani 1 d .
C5 C 0.5459(10) 1.1398(7) 0.7697(6) 0.050(2) Uani 1 d .
C6 C 0.4082(10) 1.1270(7) 0.6982(7) 0.053(2) Uani 1 d .
O6 O 0.3443(7) 1.0414(5) 0.6079(5) 0.067(2) Uani 1 d .
N7 N 0.6443(8) 1.0601(6) 0.7559(6) 0.058(2) Uani 1 d .
C8 C 0.7500(12) 1.1145(8) 0.8462(8) 0.067(3) Uani 1 d .
H8 H 0.8298(12) 1.0816(8) 0.8612(8) 0.048(11) Uiso 1 calc R
N9 N 0.7288(9) 1.2267(7) 0.9166(6) 0.068(2) Uani 1 d .
C91 C 0.8375(13) 1.3165(9) 1.0232(9) 0.086(3) Uani 1 d .
C92 C 0.9387(29) 1.4135(24) 1.0020(21) 0.107(5) Uiso 0.51(2) d P
H92A H 0.8752(40) 1.4411(141) 0.9608(149) 0.178(52) Uiso 0.51(2) calc PR
H92B H 1.0127(159) 1.3788(59) 0.9608(147) 0.178(52) Uiso 0.51(2) calc PR
H92C H 0.9923(185) 1.4822(85) 1.0709(21) 0.178(52) Uiso 0.51(2) calc PR
C92A C 0.8454(31) 1.2685(26) 1.0956(23) 0.107(5) Uiso 0.49(2) d P
H92D H 0.7426(33) 1.2381(183) 1.1026(137) 0.178(52) Uiso 0.49(2) calc PR
H92E H 0.9040(213) 1.3314(54) 1.1660(50) 0.178(52) Uiso 0.49(2) calc PR
H92F H 0.8951(225) 1.2019(130) 1.0695(89) 0.178(52) Uiso 0.49(2) calc PR
N1' N 0.3993(8) 0.5974(6) 0.3224(6) 0.061(2) Uani 1 d .
C2' C 0.4547(10) 0.7002(8) 0.4124(7) 0.056(2) Uani 1 d .
H2' H 0.4071(10) 0.7634(8) 0.4198(7) 0.048(11) Uiso 1 calc R
N3' N 0.5730(7) 0.7279(6) 0.4974(5) 0.049(2) Uani 1 d .
C4' C 0.6345(9) 0.6290(7) 0.4793(6) 0.044(2) Uani 1 d .
C5' C 0.5837(9) 0.5136(7) 0.3883(6) 0.048(2) Uani 1 d .
C6' C 0.4631(10) 0.4998(8) 0.3065(7) 0.054(2) Uani 1 d .
N6' N 0.4018(10) 0.3980(7) 0.2111(6) 0.073(2) Uani 1 d .
C61' C 0.4649(15) 0.2899(9) 0.1730(9) 0.096(4) Uani 1 d .
H61A H 0.4663(68) 0.2610(35) 0.0962(15) 0.100(12) Uiso 1 calc R
H61B H 0.4014(42) 0.2260(22) 0.1839(47) 0.100(12) Uiso 1 calc R
H61C H 0.5685(29) 0.3116(16) 0.2139(36) 0.100(12) Uiso 1 calc R
C62' C 0.2709(14) 0.3901(11) 0.1341(9) 0.097(4) Uani 1 d .
H62A H 0.1854(28) 0.3246(42) 0.1246(43) 0.100(12) Uiso 1 calc R
H62B H 0.2995(27) 0.3736(62) 0.0645(18) 0.100(12) Uiso 1 calc R
H62C H 0.2413(52) 0.4668(24) 0.1624(27) 0.100(12) Uiso 1 calc R
N7' N 0.6664(8) 0.4363(6) 0.4016(6) 0.057(2) Uani 1 d .
C8' C 0.7621(11) 0.5029(8) 0.4939(8) 0.062(2) Uani 1 d .
H8' H 0.8339(11) 0.4724(8) 0.5221(8) 0.048(11) Uiso 1 calc R
N9' N 0.7508(8) 0.6216(6) 0.5474(5) 0.053(2) Uani 1 d .
C9' C 0.8537(10) 0.7143(8) 0.6516(7) 0.065(2) Uani 1 d .
H9'1 H 0.9405(37) 0.7587(39) 0.6366(7) 0.100(12) Uiso 1 calc R
H9'2 H 0.8900(57) 0.6739(9) 0.6925(24) 0.100(12) Uiso 1 calc R
H9'3 H 0.7978(22) 0.7708(34) 0.6939(23) 0.100(12) Uiso 1 calc R
Cl1 Cl 0.0233(3) 0.7020(2) 0.3651(2) 0.0649(6) Uani 1 d .
O11 O 0.1341(11) 0.7590(9) 0.3254(10) 0.129(4) Uani 1 d .
O12 O -0.0908(9) 0.7701(8) 0.3969(6) 0.107(3) Uani 1 d .
O13 O 0.0959(11) 0.6979(9) 0.4571(7) 0.121(3) Uani 1 d .
O14 O -0.0494(12) 0.5862(8) 0.2819(9) 0.147(4) Uani 1 d .
Cl2 Cl 0.8539(5) 0.9836(5) 0.1424(4) 0.164(2) Uani 1 d D
O21 O 0.8677(14) 1.0332(12) 0.2537(9) 0.178(5) Uani 1 d D
O22 O 0.9092(48) 1.0920(26) 0.1308(34) 0.250(16) Uiso 0.50 d PD
O22A O 1.0015(16) 1.0296(16) 0.1292(14) 0.102(5) Uiso 0.50 d PD
O24 O 0.6967(19) 0.9990(22) 0.1250(18) 0.139(7) Uiso 0.50 d PD
O24A O 0.7313(30) 0.8832(24) 0.0775(24) 0.203(11) Uiso 0.50 d PD
O23 O 0.8408(52) 0.9335(40) 0.0286(15) 0.259(17) Uiso 0.50 d PD
O23A O 0.8827(51) 0.8673(24) 0.1194(35) 0.251(16) Uiso 0.50 d PD

loop_
_atom_type_symbol
_atom_type_description
_atom_type_scat_dispersion_real
_atom_type_scat_dispersion_imag
_atom_type_scat_source
C C 0.0033 0.0016 'International Tables Vol C Tables 4.2.6.8 and 6.1.1.4'
H H 0.0000 0.0000 'International Tables Vol C Tables 4.2.6.8 and 6.1.1.4'
N N 0.0061 0.0033 'International Tables Vol C Tables 4.2.6.8 and 6.1.1.4'
O O 0.0106 0.0060 'International Tables Vol C Tables 4.2.6.8 and 6.1.1.4'
Cl Cl 0.1484 0.1585 'International Tables Vol C Tables 4.2.6.8 and 6.1.1.4'
Pt Pt -1.7033 8.3905 'International Tables Vol C Tables 4.2.6.8 and 6.1.1.4'

loop_
_geom_angle_atom_site_label_1
_geom_angle_atom_site_label_2
_geom_angle_atom_site_label_3
_geom_angle
N7 Pt1 N3' 176.6(3)
N7 Pt1 N10 89.5(3)
N3' Pt1 N10 88.3(3)
N7 Pt1 N10' 89.7(3)
N3' Pt1 N10' 92.4(3)
N10 Pt1 N10' 175.5(3)
Pt1 N10 H10A 109.5(2)
Pt1 N10 H10B 109.5(2)
H10A N10 H10B 109.47(8)
Pt1 N10 H10C 109.5(2)
H10A N10 H10C 109.5
H10B N10 H10C 109.5
Pt1 N10' H10D 109.5(2)
Pt1 N10' H10E 109.5(2)
H10D N10' H10E 109.5
Pt1 N10' H10F 109.5(2)
H10D N10' H10F 109.47(9)
H10E N10' H10F 109.5
C2 N1 C6 128.2(7)
C2 N1 H1 115.9(5)
C6 N1 H1 115.9(4)
N3 C2 N2 119.9(8)
N3 C2 N1 122.4(7)
N2 C2 N1 117.7(8)
C2 N2 H2A 120.0(5)
C2 N2 H2B 120.0(5)
H2A N2 H2B 120.0
C2 N3 C4 111.6(7)
C5 C4 N3 128.8(8)
C5 C4 N9 106.2(7)
N3 C4 N9 125.0(7)
C4 C5 N7 110.1(7)
C4 C5 C6 119.8(7)
N7 C5 C6 130.1(7)
O6 C6 N1 122.2(8)
O6 C6 C5 128.5(8)
N1 C6 C5 109.3(7)
C8 N7 C5 105.0(7)
C8 N7 Pt1 128.5(6)
C5 N7 Pt1 126.4(5)
N7 C8 N9 111.6(8)
N7 C8 H8 124.2(5)
N9 C8 H8 124.2(5)
C4 N9 C8 107.0(7)
C4 N9 C91 128.0(7)
C8 N9 C91 124.8(8)
C92A C91 N9 111.3(14)
C92A C91 C92 137.6(17)
N9 C91 C92 107.5(13)
C91 C92 H92A 109.5(10)
C91 C92 H92B 109.5(11)
H92A C92 H92B 109.5
C91 C92 H92C 109.5(11)
H92A C92 H92C 109.5(2)
H92B C92 H92C 109.5(2)
C91 C92A H92D 109.5(12)
C91 C92A H92E 109.5(12)
H92D C92A H92E 109.47(13)
C91 C92A H92F 109.5(13)
H92D C92A H92F 109.5(4)
H92E C92A H92F 109.5(4)
C2' N1' C6' 118.6(7)
N1' C2' N3' 129.0(8)
N1' C2' H2' 115.5(5)
N3' C2' H2' 115.5(4)
C2' N3' C4' 111.1(7)
C2' N3' Pt1 117.2(5)
C4' N3' Pt1 131.4(5)
N9' C4' N3' 127.5(7)
N9' C4' C5' 106.8(7)
N3' C4' C5' 125.6(7)
N7' C5' C4' 109.1(7)
N7' C5' C6' 134.1(7)
C4' C5' C6' 116.7(7)
N6' C6' N1' 115.1(8)
N6' C6' C5' 126.0(8)
N1' C6' C5' 118.9(7)
C6' N6' C62' 122.0(9)
C6' N6' C61' 123.5(8)
C62' N6' C61' 114.4(8)
N6' C61' H61A 109.5(5)
N6' C61' H61B 109.5(6)
H61A C61' H61B 109.5
N6' C61' H61C 109.5(6)
H61A C61' H61C 109.5
H61B C61' H61C 109.5
N6' C62' H62A 109.5(6)
N6' C62' H62B 109.5(6)
H62A C62' H62B 109.5
N6' C62' H62C 109.5(6)
H62A C62' H62C 109.5
H62B C62' H62C 109.5
C8' N7' C5' 104.8(7)
N7' C8' N9' 115.2(8)
N7' C8' H8' 122.4(5)
N9' C8' H8' 122.4(5)
C8' N9' C4' 104.1(7)
C8' N9' C9' 123.8(7)
C4' N9' C9' 132.0(7)
N9' C9' H9'1 109.5(5)
N9' C9' H9'2 109.5(4)
H9'1 C9' H9'2 109.5
N9' C9' H9'3 109.5(4)
H9'1 C9' H9'3 109.5
H9'2 C9' H9'3 109.5
O14 Cl1 O13 112.4(7)
O14 Cl1 O11 108.1(7)
O13 Cl1 O11 108.9(6)
O14 Cl1 O12 108.5(6)
O13 Cl1 O12 107.8(5)
O11 Cl1 O12 111.2(6)
O21 Cl2 O24A 118.1(16)
O21 Cl2 O23 179.5(23)
O24A Cl2 O23 62.4(19)
O21 Cl2 O22A 103.7(9)
O24A Cl2 O22A 134.8(16)
O23 Cl2 O22A 75.9(19)
O21 Cl2 O23A 100.8(20)
O24A Cl2 O23A 64.7(19)
O23 Cl2 O23A 79.4(23)
O22A Cl2 O23A 92.3(19)
O21 Cl2 O22 100.2(18)
O24A Cl2 O22 129.2(23)
O23 Cl2 O22 79.5(24)
O22A Cl2 O22 51.4(16)
O23A Cl2 O22 141.6(25)
O21 Cl2 O24 92.9(11)
O24A Cl2 O24 59.3(15)
O23 Cl2 O24 87.4(20)
O22A Cl2 O24 138.4(13)
O23A Cl2 O24 122.1(20)
O22 Cl2 O24 88.5(21)
O22A O22 Cl2 63.6(11)
O22A O22 O23 66.2(20)
Cl2 O22 O23 49.6(13)
O22 O22A Cl2 65.0(11)
O22 O22A O23 73.1(22)
Cl2 O22A O23 51.8(11)
O24A O24 Cl2 57.4(9)
Cl2 O24A O24 63.3(11)
Cl2 O24A O23 59.3(12)
O24 O24A O23 88.0(23)
Cl2 O24A O23A 58.8(12)
O24 O24A O23A 120.2(17)
O23 O24A O23A 75.4(24)
Cl2 O23 O24A 58.3(12)
Cl2 O23 O22A 52.3(11)
O24A O23 O22A 108.6(14)
Cl2 O23 O23A 50.8(13)
O24A O23 O23A 53.8(19)
O22A O23 O23A 70.6(18)
Cl2 O23 O22 50.9(13)
O24A O23 O22 102.2(18)
O22A O23 O22 40.7(15)
O23A O23 O22 96.3(18)
Cl2 O23A O24A 56.5(11)
Cl2 O23A O23 49.8(12)
O24A O23A O23 50.8(18)

loop_
_geom_bond_atom_site_label_1
_geom_bond_atom_site_label_2
_geom_bond_distance
Pt1 N7 1.989(7)
Pt1 N3' 2.023(6)
Pt1 N10 2.040(7)
Pt1 N10' 2.053(7)
N10 H10A 0.89
N10 H10B 0.89
N10 H10C 0.89
N10' H10D 0.89
N10' H10E 0.89
N10' H10F 0.89
N1 C2 1.362(10)
N1 C6 1.370(10)
N1 H1 0.86
C2 N3 1.322(10)
C2 N2 1.337(10)
N2 H2A 0.86
N2 H2B 0.86
N3 C4 1.363(10)
C4 C5 1.348(11)
C4 N9 1.370(11)
C5 N7 1.407(10)
C5 C6 1.431(12)
C6 O6 1.225(9)
N7 C8 1.303(11)
C8 N9 1.376(11)
C8 H8 0.93
N9 C91 1.501(12)
C91 C92A 1.35(3)
C91 C92 1.51(3)
C92 H92A 0.96
C92 H92B 0.960(3)
C92 H92C 0.9600(14)
C92A H92D 0.960(4)
C92A H92E 0.960(2)
C92A H92F 0.96
N1' C2' 1.304(11)
N1' C6' 1.373(11)
C2' N3' 1.367(10)
C2' H2' 0.93
N3' C4' 1.369(9)
C4' N9' 1.366(10)
C4' C5' 1.392(11)
C5' N7' 1.367(10)
C5' C6' 1.402(12)
C6' N6' 1.342(11)
N6' C62' 1.451(12)
N6' C61' 1.457(13)
C61' H61A 0.96
C61' H61B 0.96
C61' H61C 0.96
C62' H62A 0.96
C62' H62B 0.96
C62' H62C 0.96
N7' C8' 1.283(11)
C8' N9' 1.364(10)
C8' H8' 0.93
N9' C9' 1.469(10)
C9' H9'1 0.96
C9' H9'2 0.96
C9' H9'3 0.96
Cl1 O14 1.378(8)
Cl1 O13 1.380(8)
Cl1 O11 1.399(9)
Cl1 O12 1.430(7)
Cl2 O21 1.362(10)
Cl2 O24A 1.38(2)
Cl2 O23 1.39(2)
Cl2 O22A 1.404(12)
Cl2 O23A 1.41(2)
Cl2 O22 1.42(2)
Cl2 O24 1.464(14)
O22 O22A 1.23(4)
O22 O23 1.80(5)
O22A O23 1.72(4)
O24 O24A 1.41(3)
O24A O23 1.44(4)
O24A O23A 1.50(4)
O23 O23A 1.79(5)

loop_
_geom_torsion_atom_site_label_1
_geom_torsion_atom_site_label_2
_geom_torsion_atom_site_label_3
_geom_torsion_atom_site_label_4
_geom_torsion
C6 N1 C2 N3 -2.2(14)
C6 N1 C2 N2 177.9(8)
N2 C2 N3 C4 -178.4(8)
N1 C2 N3 C4 1.8(12)
C2 N3 C4 C5 -1.6(13)
C2 N3 C4 N9 -178.5(9)
N3 C4 C5 N7 -179.4(8)
N9 C4 C5 N7 -2.0(10)
N3 C4 C5 C6 1.5(14)
N9 C4 C5 C6 178.9(8)
C2 N1 C6 O6 -179.1(8)
C2 N1 C6 C5 1.8(12)
C4 C5 C6 O6 179.6(9)
N7 C5 C6 O6 0.7(16)
C4 C5 C6 N1 -1.4(12)
N7 C5 C6 N1 179.7(8)
C4 C5 N7 C8 2.4(10)
C6 C5 N7 C8 -178.6(9)
C4 C5 N7 Pt1 178.4(6)
C6 C5 N7 Pt1 -2.7(13)
N3' Pt1 N7 C8 165.8(42)
N10 Pt1 N7 C8 117.2(9)
N10' Pt1 N7 C8 -67.2(8)
N3' Pt1 N7 C5 -9.3(50)
N10 Pt1 N7 C5 -57.8(7)
N10' Pt1 N7 C5 117.8(7)
C5 N7 C8 N9 -1.8(11)
Pt1 N7 C8 N9 -177.7(6)
C5 C4 N9 C8 0.9(10)
N3 C4 N9 C8 178.4(8)
C5 C4 N9 C91 176.2(10)
N3 C4 N9 C91 -6.3(16)
N7 C8 N9 C4 0.7(11)
N7 C8 N9 C91 -174.9(9)
C4 N9 C91 C92A 121.6(16)
C8 N9 C91 C92A -63.8(18)
C4 N9 C91 C92 -75.9(16)
C8 N9 C91 C92 98.7(15)
C6' N1' C2' N3' 0.6(14)
N1' C2' N3' C4' -0.5(12)
N1' C2' N3' Pt1 -175.6(7)
N7 Pt1 N3' C2' 17.8(48)
N10 Pt1 N3' C2' 66.3(6)
N10' Pt1 N3' C2' -109.2(6)
N7 Pt1 N3' C4' -156.1(43)
N10 Pt1 N3' C4' -107.6(7)
N10' Pt1 N3' C4' 76.9(7)
C2' N3' C4' N9' -178.1(8)
Pt1 N3' C4' N9' -3.9(12)
C2' N3' C4' C5' -1.2(11)
Pt1 N3' C4' C5' 173.0(6)
N9' C4' C5' N7' 0.9(9)
N3' C4' C5' N7' -176.5(7)
N9' C4' C5' C6' -180.0(7)
N3' C4' C5' C6' 2.6(12)
C2' N1' C6' N6' -178.8(8)
C2' N1' C6' C5' 0.9(12)
N7' C5' C6' N6' -3.8(16)
C4' C5' C6' N6' 177.4(8)
N7' C5' C6' N1' 176.5(9)
C4' C5' C6' N1' -2.4(12)
N1' C6' N6' C62' -3.8(13)
C5' C6' N6' C62' 176.4(9)
N1' C6' N6' C61' 172.6(9)
C5' C6' N6' C61' -7.2(15)
C4' C5' N7' C8' -1.1(10)
C6' C5' N7' C8' 180.0(9)
C5' N7' C8' N9' 1.0(10)
N7' C8' N9' C4' -0.4(10)
N7' C8' N9' C9' -177.3(8)
N3' C4' N9' C8' 177.0(8)
C5' C4' N9' C8' -0.3(9)
N3' C4' N9' C9' -6.5(14)
C5' C4' N9' C9' 176.1(8)
O21 Cl2 O22 O22A 99.4(18)
O24A Cl2 O22 O22A -120.8(26)
O23 Cl2 O22 O22A -80.3(23)
O22A Cl2 O22 O22A 0.000(5)
O23A Cl2 O22 O22A -22.7(48)
O24 Cl2 O22 O22A -167.9(19)
O21 Cl2 O22 O23 179.7(20)
O24A Cl2 O22 O23 -40.5(30)
O23 Cl2 O22 O23 0.00(2)
O22A Cl2 O22 O23 80.3(23)
O23A Cl2 O22 O23 57.6(42)
O24 Cl2 O22 O23 -87.7(21)
Cl2 O22 O22A Cl2 0.000(5)
O23 O22 O22A Cl2 -55.2(13)
Cl2 O22 O22A O23 55.2(13)
O23 O22 O22A O23 0.000(10)
O21 Cl2 O22A O22 -92.2(24)
O24A Cl2 O22A O22 110.3(33)
O23 Cl2 O22A O22 87.7(27)
O23A Cl2 O22A O22 166.1(29)
O22 Cl2 O22A O22 0.000(5)
O24 Cl2 O22A O22 18.3(30)
O21 Cl2 O22A O23 -179.9(21)
O24A Cl2 O22A O23 22.6(30)
O23 Cl2 O22A O23 0.000(5)
O23A Cl2 O22A O23 78.4(24)
O22 Cl2 O22A O23 -87.7(27)
O24 Cl2 O22A O23 -69.3(26)
O21 Cl2 O24 O24A -121.3(19)
O24A Cl2 O24 O24A 0.000(4)
O23 Cl2 O24 O24A 59.1(22)
O22A Cl2 O24 O24A 124.4(21)
O23A Cl2 O24 O24A -16.7(29)
O22 Cl2 O24 O24A 138.6(23)
O21 Cl2 O24A O24 75.4(19)
O23 Cl2 O24A O24 -104.6(26)
O22A Cl2 O24A O24 -129.5(21)
O23A Cl2 O24A O24 164.4(27)
O22 Cl2 O24A O24 -58.4(30)
O24 Cl2 O24A O24 0.000(6)
O21 Cl2 O24A O23 -180.0(23)
O23 Cl2 O24A O23 0.000(11)
O22A Cl2 O24A O23 -24.9(33)
O23A Cl2 O24A O23 -91.0(28)
O22 Cl2 O24A O23 46.2(35)
O24 Cl2 O24A O23 104.6(26)
O21 Cl2 O24A O23A -89.0(24)
O23 Cl2 O24A O23A 91.0(28)
O22A Cl2 O24A O23A 66.1(29)
O23A Cl2 O24A O23A 0.000(10)
O22 Cl2 O24A O23A 137.2(31)
O24 Cl2 O24A O23A -164.4(27)
Cl2 O24 O24A Cl2 0.000(5)
Cl2 O24 O24A O23 -56.4(14)
Cl2 O24 O24A O23A 15.4(26)
O21 Cl2 O23 O24A 177.3(1000)
O24A Cl2 O23 O24A 0.000(10)
O22A Cl2 O23 O24A 162.1(24)
O23A Cl2 O23 O24A 66.9(23)
O22 Cl2 O23 O24A -145.3(29)
O24 Cl2 O23 O24A -56.4(19)
O21 Cl2 O23 O22A 15.2(1000)
O24A Cl2 O23 O22A -162.1(24)
O22A Cl2 O23 O22A 0.000(3)
O23A Cl2 O23 O22A -95.2(21)
O22 Cl2 O23 O22A 52.6(17)
O24 Cl2 O23 O22A 141.5(14)
O21 Cl2 O23 O23A 110.4(1000)
O24A Cl2 O23 O23A -66.9(23)
O22A Cl2 O23 O23A 95.2(21)
O23A Cl2 O23 O23A 0.00(2)
O22 Cl2 O23 O23A 147.8(27)
O24 Cl2 O23 O23A -123.3(21)
O21 Cl2 O23 O22 -37.4(1000)
O24A Cl2 O23 O22 145.3(29)
O22A Cl2 O23 O22 -52.6(17)
O23A Cl2 O23 O22 -147.8(27)
O22 Cl2 O23 O22 0.00(3)
O24 Cl2 O23 O22 88.9(21)
Cl2 O24A O23 Cl2 0.000(11)
O24 O24A O23 Cl2 59.9(14)
O23A O24A O23 Cl2 -62.0(15)
Cl2 O24A O23 O22A 14.9(20)
O24 O24A O23 O22A 74.8(27)
O23A O24A O23 O22A -47.2(27)
Cl2 O24A O23 O23A 62.0(15)
O24 O24A O23 O23A 122.0(19)
O23A O24A O23 O23A 0.000(4)
Cl2 O24A O23 O22 -26.8(20)
O24 O24A O23 O22 33.1(27)
O23A O24A O23 O22 -88.9(26)
O22 O22A O23 Cl2 -71.1(18)
Cl2 O22A O23 Cl2 0.000(3)
O22 O22A O23 O24A -87.2(31)
Cl2 O22A O23 O24A -16.0(21)
O22 O22A O23 O23A -126.0(22)
Cl2 O22A O23 O23A -54.9(14)
O22 O22A O23 O22 0.00(2)
Cl2 O22A O23 O22 71.1(17)
O22A O22 O23 Cl2 74.7(17)
Cl2 O22 O23 Cl2 0.00(3)
O22A O22 O23 O24A 104.4(27)
Cl2 O22 O23 O24A 29.7(23)
O22A O22 O23 O22A 0.00(2)
Cl2 O22 O23 O22A -74.7(17)
O22A O22 O23 O23A 50.2(23)
Cl2 O22 O23 O23A -24.6(20)
O21 Cl2 O23A O24A 116.1(19)
O24A Cl2 O23A O24A 0.000(10)
O23 Cl2 O23A O24A -64.3(22)
O22A Cl2 O23A O24A -139.5(19)
O22 Cl2 O23A O24A -121.9(38)
O24 Cl2 O23A O24A 15.8(28)
O21 Cl2 O23A O23 -179.5(20)
O24A Cl2 O23A O23 64.3(22)
O23 Cl2 O23A O23 0.00(2)
O22A Cl2 O23A O23 -75.2(20)
O22 Cl2 O23A O23 -57.6(42)
O24 Cl2 O23A O23 80.1(25)
Cl2 O24A O23A Cl2 0.000(12)
O24 O24A O23A Cl2 -16.1(27)
O23 O24A O23A Cl2 62.7(15)
Cl2 O24A O23A O23 -62.7(15)
O24 O24A O23A O23 -78.8(28)
O23 O24A O23A O23 0.0
Cl2 O23 O23A Cl2 0.00(4)
O24A O23 O23A Cl2 -75.9(19)
O22A O23 O23A Cl2 56.6(14)
O22 O23 O23A Cl2 24.6(19)
Cl2 O23 O23A O24A 75.9(19)
O24A O23 O23A O24A 0.000(4)
O22A O23 O23A O24A 132.6(23)
O22 O23 O23A O24A 100.5(25)
